data_7705139
loop_
_publ_author_name
'Johnson, Alice'
'Marzo, Isabel'
'Gimeno, M Concepci\'on'

_publ_section_title
;
 Heterobimetallic propargyl gold complexes with \p-bound copper or silver
 with enhanced anticancer activity.
;
_journal_issue 33
_journal_name_full 'Dalton transactions (Cambridge, England : 2003)'
_journal_page_first 11736
_journal_page_last 11742
_journal_paper_doi 10.1039/d0dt02113j
_journal_volume 49
_journal_year 2020
_chemical_formula_sum 'C22 H20 Au O P'
_chemical_formula_weight 528.32
_space_group_crystal_system monoclinic
_space_group_IT_number 14
_space_group_name_Hall '-P 2ybc'
_space_group_name_H-M_alt 'P 1 21/c 1'
_atom_sites_solution_hydrogens geom
_atom_sites_solution_primary direct
_atom_sites_solution_secondary difmap
_audit_creation_method SHELXL-2016/6
_audit_update_record
;
2020-07-29 deposited with the CCDC.	2020-08-10 downloaded from the CCDC.
;
_cell_angle_alpha 90
_cell_angle_beta 100.08
_cell_angle_gamma 90
_cell_formula_units_Z 4
_cell_length_a 13.413(4)
_cell_length_b 10.891(4)
_cell_length_c 13.413(4)
_cell_measurement_reflns_used 9909
_cell_measurement_temperature 100(2)
_cell_measurement_theta_max 28.50
_cell_measurement_theta_min 2.42
_cell_volume 1929.1(11)
_computing_cell_refinement SMART
_computing_data_collection SMART
_computing_data_reduction SMART
_computing_molecular_graphics Diamond
_computing_publication_material 'SHELXL-2016/6 (Sheldrick, 2016)'
_computing_structure_refinement 'SHELXL-2016/6 (Sheldrick, 2016)'
_computing_structure_solution SHELXS
_diffrn_ambient_temperature 100(2)
_diffrn_detector_area_resol_mean 8.26
_diffrn_measured_fraction_theta_full 0.999
_diffrn_measured_fraction_theta_max 0.933
_diffrn_measurement_device_type 'SMART APEX CCD'
_diffrn_measurement_method 'w rotations with narrow frames'
_diffrn_radiation_type MoK\a
_diffrn_radiation_wavelength 0.71073
_diffrn_reflns_av_R_equivalents 0.1706
_diffrn_reflns_av_unetI/netI 0.0937
_diffrn_reflns_Laue_measured_fraction_full 0.999
_diffrn_reflns_Laue_measured_fraction_max 0.933
_diffrn_reflns_limit_h_max 17
_diffrn_reflns_limit_h_min -18
_diffrn_reflns_limit_k_max 13
_diffrn_reflns_limit_k_min -14
_diffrn_reflns_limit_l_max 17
_diffrn_reflns_limit_l_min -17
_diffrn_reflns_number 16809
_diffrn_reflns_point_group_measured_fraction_full 0.999
_diffrn_reflns_point_group_measured_fraction_max 0.933
_diffrn_reflns_theta_full 25.242
_diffrn_reflns_theta_max 28.608
_diffrn_reflns_theta_min 2.424
_exptl_absorpt_coefficient_mu 7.715
_exptl_absorpt_correction_T_max 0.337
_exptl_absorpt_correction_T_min 0.168
_exptl_absorpt_correction_type multi-scan
_exptl_absorpt_process_details SADABS
_exptl_crystal_colour colorless
_exptl_crystal_density_diffrn 1.819
_exptl_crystal_description prism
_exptl_crystal_F_000 1016
_exptl_crystal_size_max 0.360
_exptl_crystal_size_mid 0.180
_exptl_crystal_size_min 0.180
_refine_diff_density_max 3.406
_refine_diff_density_min -2.475
_refine_diff_density_rms 0.270
_refine_ls_extinction_method none
_refine_ls_goodness_of_fit_ref 1.047
_refine_ls_hydrogen_treatment constr
_refine_ls_matrix_type full
_refine_ls_number_parameters 227
_refine_ls_number_reflns 4613
_refine_ls_number_restraints 0
_refine_ls_restrained_S_all 1.047
_refine_ls_R_factor_all 0.0425
_refine_ls_R_factor_gt 0.0398
_refine_ls_shift/su_max 0.001
_refine_ls_shift/su_mean 0.000
_refine_ls_structure_factor_coef Fsqd
_refine_ls_weighting_details 'w=1/[\s^2^(Fo^2^)+(0.0558P)^2^] where P=(Fo^2^+2Fc^2^)/3'
_refine_ls_weighting_scheme calc
_refine_ls_wR_factor_gt 0.1092
_refine_ls_wR_factor_ref 0.1110
_reflns_Friedel_coverage 0.000
_reflns_number_gt 4173
_reflns_number_total 4613
_reflns_threshold_expression 'I > 2\s(I)'
_cod_data_source_file d0dt02113j2.cif
_cod_data_source_block con289
_cod_depositor_comments 'Adding full bibliography for 7705135--7705141.cif.'
_cod_original_cell_volume 1929.2(11)
_cod_original_sg_symbol_H-M 'P 21/c'
_cod_database_code 7705139
_shelx_shelxl_version_number 2016/6
_shelx_space_group_comment
;
The symmetry employed for this shelxl refinement is uniquely defined
by the following loop, which should always be used as a source of
symmetry information in preference to the above space-group names.
They are only intended as comments.
;
_shelx_estimated_absorpt_t_min 0.168
_shelx_estimated_absorpt_t_max 0.337

loop_
_space_group_symop_operation_xyz
'x, y, z'
'-x, y+1/2, -z+1/2'
'-x, -y, -z'
'x, -y-1/2, z-1/2'

loop_
_atom_site_label
_atom_site_type_symbol
_atom_site_fract_x
_atom_site_fract_y
_atom_site_fract_z
_atom_site_U_iso_or_equiv
_atom_site_adp_type
_atom_site_occupancy
_atom_site_site_symmetry_order
_atom_site_calc_flag
_atom_site_refinement_flags_posn
_atom_site_refinement_flags_adp
_atom_site_refinement_flags_occupancy
_atom_site_disorder_assembly
_atom_site_disorder_group
Au1 Au 0.27010(2) 0.93138(2) 0.14103(2) 0.01418(10) Uani 1 1 d . . . . .
P1 P 0.25078(8) 0.78783(11) 0.01467(8) 0.0136(2) Uani 1 1 d . . . . .
O1 O 0.3135(3) 1.3317(4) 0.3978(2) 0.0262(8) Uani 1 1 d . . . . .
C1 C 0.2113(5) 1.3403(6) 0.4049(4) 0.0336(13) Uani 1 1 d . . . . .
H1A H 0.187886 1.424601 0.389773 0.050 Uiso 1 1 calc R U . . .
H1B H 0.202253 1.318466 0.473580 0.050 Uiso 1 1 calc R U . . .
H1C H 0.172039 1.283947 0.356201 0.050 Uiso 1 1 calc R U . . .
C2 C 0.3500(4) 1.2096(5) 0.4090(3) 0.0232(10) Uani 1 1 d . . . . .
H2A H 0.329615 1.173556 0.470173 0.028 Uiso 1 1 calc R U . . .
H2B H 0.424908 1.211451 0.420206 0.028 Uiso 1 1 calc R U . . .
C3 C 0.3131(4) 1.1284(5) 0.3210(3) 0.0182(9) Uani 1 1 d . . . . .
C4 C 0.2911(4) 1.0579(4) 0.2513(3) 0.0152(9) Uani 1 1 d . . . . .
C5 C 0.3575(3) 0.7772(4) -0.0505(3) 0.0146(8) Uani 1 1 d . . . . .
C6 C 0.4084(4) 0.8857(5) -0.0686(3) 0.0185(9) Uani 1 1 d . . . . .
H6 H 0.388297 0.962117 -0.044230 0.022 Uiso 1 1 calc R U . . .
C7 C 0.4881(4) 0.8809(5) -0.1223(3) 0.0209(10) Uani 1 1 d . . . . .
H7 H 0.522312 0.954180 -0.134978 0.025 Uiso 1 1 calc R U . . .
C8 C 0.5178(3) 0.7691(5) -0.1574(3) 0.0218(10) Uani 1 1 d . . . . .
H8 H 0.573109 0.765839 -0.192860 0.026 Uiso 1 1 calc R U . . .
C9 C 0.4667(4) 0.6617(5) -0.1408(3) 0.0211(10) Uani 1 1 d . . . . .
H9 H 0.486214 0.585818 -0.166501 0.025 Uiso 1 1 calc R U . . .
C10 C 0.3871(3) 0.6653(5) -0.0865(3) 0.0187(9) Uani 1 1 d . . . . .
H10 H 0.353147 0.591799 -0.074153 0.022 Uiso 1 1 calc R U . . .
C11 C 0.2320(3) 0.6324(4) 0.0574(3) 0.0146(8) Uani 1 1 d . . . . .
C12 C 0.2969(4) 0.5892(5) 0.1441(3) 0.0196(9) Uani 1 1 d . . . . .
H12 H 0.349781 0.640268 0.177625 0.023 Uiso 1 1 calc R U . . .
C13 C 0.2841(4) 0.4722(6) 0.1810(4) 0.0252(10) Uani 1 1 d . . . . .
H13 H 0.327812 0.443384 0.239804 0.030 Uiso 1 1 calc R U . . .
C14 C 0.2072(4) 0.3976(5) 0.1317(4) 0.0249(10) Uani 1 1 d . . . . .
H14 H 0.198484 0.317499 0.156838 0.030 Uiso 1 1 calc R U . . .
C15 C 0.1423(5) 0.4393(5) 0.0452(4) 0.0256(12) Uani 1 1 d . . . . .
H15 H 0.089053 0.388040 0.012860 0.031 Uiso 1 1 calc R U . . .
C16 C 0.1555(4) 0.5556(5) 0.0063(4) 0.0194(10) Uani 1 1 d . . . . .
H16 H 0.113233 0.582636 -0.053987 0.023 Uiso 1 1 calc R U . . .
C17 C 0.1418(3) 0.8185(4) -0.0829(3) 0.0158(9) Uani 1 1 d . . . . .
C18 C 0.0541(3) 0.8615(5) -0.0531(3) 0.0189(9) Uani 1 1 d . . . . .
H18 H 0.052001 0.872861 0.016682 0.023 Uiso 1 1 calc R U . . .
C19 C -0.0304(4) 0.8878(5) -0.1255(4) 0.0230(10) Uani 1 1 d . . . . .
H19 H -0.091205 0.914181 -0.105063 0.028 Uiso 1 1 calc R U . . .
C20 C -0.0263(4) 0.8756(5) -0.2282(4) 0.0252(11) Uani 1 1 d . . . . .
H20 H -0.083455 0.897545 -0.277318 0.030 Uiso 1 1 calc R U . . .
C21 C 0.0591(4) 0.8323(6) -0.2588(4) 0.0279(11) Uani 1 1 d . . . . .
H21 H 0.060786 0.822022 -0.328834 0.033 Uiso 1 1 calc R U . . .
C22 C 0.1445(4) 0.8032(5) -0.1859(3) 0.0216(10) Uani 1 1 d . . . . .
H22 H 0.204136 0.773150 -0.206683 0.026 Uiso 1 1 calc R U . . .

loop_
_atom_site_aniso_label
_atom_site_aniso_U_11
_atom_site_aniso_U_22
_atom_site_aniso_U_33
_atom_site_aniso_U_23
_atom_site_aniso_U_13
_atom_site_aniso_U_12
Au1 0.01226(13) 0.01386(14) 0.01612(13) -0.00211(5) 0.00162(7) 0.00039(5)
P1 0.0112(5) 0.0125(6) 0.0170(5) -0.0008(4) 0.0018(4) 0.0005(4)
O1 0.037(2) 0.0129(18) 0.0283(16) -0.0021(14) 0.0045(14) -0.0019(16)
C1 0.044(3) 0.020(3) 0.040(3) -0.005(2) 0.017(2) 0.007(3)
C2 0.029(3) 0.019(3) 0.019(2) -0.0016(18) -0.0022(17) -0.002(2)
C3 0.017(2) 0.017(2) 0.020(2) 0.0031(17) 0.0022(16) 0.0029(19)
C4 0.014(2) 0.012(2) 0.019(2) 0.0018(15) 0.0028(16) 0.0033(16)
C5 0.014(2) 0.013(2) 0.0167(18) -0.0018(16) 0.0004(15) -0.0010(18)
C6 0.017(2) 0.018(2) 0.019(2) 0.0006(18) 0.0001(16) -0.004(2)
C7 0.018(2) 0.022(3) 0.021(2) 0.0044(19) 0.0015(17) -0.002(2)
C8 0.015(2) 0.031(3) 0.020(2) 0.0027(19) 0.0029(16) -0.003(2)
C9 0.015(2) 0.022(3) 0.028(2) -0.006(2) 0.0071(17) 0.000(2)
C10 0.012(2) 0.017(2) 0.028(2) -0.0016(19) 0.0062(16) -0.0027(19)
C11 0.012(2) 0.014(2) 0.0187(18) -0.0004(16) 0.0056(15) -0.0018(17)
C12 0.010(2) 0.026(3) 0.024(2) 0.0007(19) 0.0055(16) -0.002(2)
C13 0.027(3) 0.026(3) 0.023(2) 0.004(2) 0.0039(18) 0.008(2)
C14 0.031(3) 0.016(2) 0.029(2) 0.005(2) 0.009(2) 0.001(2)
C15 0.021(3) 0.022(3) 0.035(3) -0.0007(19) 0.007(2) -0.004(2)
C16 0.009(2) 0.020(3) 0.028(2) -0.0046(18) 0.0004(17) -0.0006(18)
C17 0.014(2) 0.014(2) 0.020(2) 0.0019(16) 0.0042(15) 0.0005(17)
C18 0.016(2) 0.020(3) 0.021(2) -0.0030(18) 0.0039(16) 0.0019(19)
C19 0.017(2) 0.018(3) 0.034(2) -0.001(2) 0.0035(19) 0.002(2)
C20 0.018(2) 0.028(3) 0.028(2) 0.003(2) -0.0025(18) 0.001(2)
C21 0.019(2) 0.041(3) 0.022(2) 0.002(2) -0.0015(17) -0.001(2)
C22 0.016(2) 0.029(3) 0.020(2) 0.0031(19) 0.0045(16) 0.007(2)

loop_
_atom_type_symbol
_atom_type_description
_atom_type_scat_dispersion_real
_atom_type_scat_dispersion_imag
_atom_type_scat_source
C C 0.0033 0.0016 'International Tables Vol C Tables 4.2.6.8 and 6.1.1.4'
H H 0.0000 0.0000 'International Tables Vol C Tables 4.2.6.8 and 6.1.1.4'
Au Au -2.0133 8.8022 'International Tables Vol C Tables 4.2.6.8 and 6.1.1.4'
O O 0.0106 0.0060 'International Tables Vol C Tables 4.2.6.8 and 6.1.1.4'
P P 0.1023 0.0942 'International Tables Vol C Tables 4.2.6.8 and 6.1.1.4'

loop_
_geom_angle_atom_site_label_1
_geom_angle_atom_site_label_2
_geom_angle_atom_site_label_3
_geom_angle
_geom_angle_site_symmetry_1
_geom_angle_site_symmetry_3
_geom_angle_publ_flag
C4 Au1 P1 178.38(15) . . ?
C5 P1 C17 105.6(2) . . ?
C5 P1 C11 105.0(2) . . ?
C17 P1 C11 105.1(2) . . ?
C5 P1 Au1 113.92(15) . . ?
C17 P1 Au1 112.39(16) . . ?
C11 P1 Au1 113.99(14) . . ?
C1 O1 C2 112.5(4) . . ?
O1 C1 H1A 109.5 . . ?
O1 C1 H1B 109.5 . . ?
H1A C1 H1B 109.5 . . ?
O1 C1 H1C 109.5 . . ?
H1A C1 H1C 109.5 . . ?
H1B C1 H1C 109.5 . . ?
O1 C2 C3 114.4(4) . . ?
O1 C2 H2A 108.7 . . ?
C3 C2 H2A 108.7 . . ?
O1 C2 H2B 108.7 . . ?
C3 C2 H2B 108.7 . . ?
H2A C2 H2B 107.6 . . ?
C4 C3 C2 174.4(5) . . ?
C3 C4 Au1 173.4(4) . . ?
C10 C5 C6 119.8(4) . . ?
C10 C5 P1 121.4(3) . . ?
C6 C5 P1 118.7(3) . . ?
C7 C6 C5 119.9(5) . . ?
C7 C6 H6 120.0 . . ?
C5 C6 H6 120.0 . . ?
C8 C7 C6 120.0(5) . . ?
C8 C7 H7 120.0 . . ?
C6 C7 H7 120.0 . . ?
C7 C8 C9 120.3(4) . . ?
C7 C8 H8 119.8 . . ?
C9 C8 H8 119.8 . . ?
C8 C9 C10 120.2(5) . . ?
C8 C9 H9 119.9 . . ?
C10 C9 H9 119.9 . . ?
C9 C10 C5 119.8(5) . . ?
C9 C10 H10 120.1 . . ?
C5 C10 H10 120.1 . . ?
C16 C11 C12 119.8(4) . . ?
C16 C11 P1 122.0(3) . . ?
C12 C11 P1 118.2(4) . . ?
C13 C12 C11 120.3(5) . . ?
C13 C12 H12 119.9 . . ?
C11 C12 H12 119.9 . . ?
C14 C13 C12 119.7(5) . . ?
C14 C13 H13 120.1 . . ?
C12 C13 H13 120.1 . . ?
C13 C14 C15 120.6(5) . . ?
C13 C14 H14 119.7 . . ?
C15 C14 H14 119.7 . . ?
C16 C15 C14 120.3(5) . . ?
C16 C15 H15 119.8 . . ?
C14 C15 H15 119.8 . . ?
C15 C16 C11 119.2(5) . . ?
C15 C16 H16 120.4 . . ?
C11 C16 H16 120.4 . . ?
C18 C17 C22 119.6(4) . . ?
C18 C17 P1 118.1(3) . . ?
C22 C17 P1 122.2(4) . . ?
C17 C18 C19 119.9(4) . . ?
C17 C18 H18 120.1 . . ?
C19 C18 H18 120.1 . . ?
C18 C19 C20 120.2(5) . . ?
C18 C19 H19 119.9 . . ?
C20 C19 H19 119.9 . . ?
C21 C20 C19 120.6(5) . . ?
C21 C20 H20 119.7 . . ?
C19 C20 H20 119.7 . . ?
C20 C21 C22 119.5(4) . . ?
C20 C21 H21 120.2 . . ?
C22 C21 H21 120.2 . . ?
C17 C22 C21 120.1(4) . . ?
C17 C22 H22 120.0 . . ?
C21 C22 H22 120.0 . . ?

loop_
_geom_bond_atom_site_label_1
_geom_bond_atom_site_label_2
_geom_bond_distance
_geom_bond_site_symmetry_2
_geom_bond_publ_flag
Au1 C4 2.005(5) . ?
Au1 P1 2.2870(12) . ?
P1 C5 1.806(4) . ?
P1 C17 1.815(5) . ?
P1 C11 1.819(5) . ?
O1 C1 1.393(7) . ?
O1 C2 1.416(6) . ?
C1 H1A 0.9800 . ?
C1 H1B 0.9800 . ?
C1 H1C 0.9800 . ?
C2 C3 1.489(7) . ?
C2 H2A 0.9900 . ?
C2 H2B 0.9900 . ?
C3 C4 1.205(7) . ?
C5 C10 1.395(6) . ?
C5 C6 1.407(6) . ?
C6 C7 1.391(6) . ?
C6 H6 0.9500 . ?
C7 C8 1.389(7) . ?
C7 H7 0.9500 . ?
C8 C9 1.393(7) . ?
C8 H8 0.9500 . ?
C9 C10 1.394(6) . ?
C9 H9 0.9500 . ?
C10 H10 0.9500 . ?
C11 C16 1.406(7) . ?
C11 C12 1.407(6) . ?
C12 C13 1.388(8) . ?
C12 H12 0.9500 . ?
C13 C14 1.387(8) . ?
C13 H13 0.9500 . ?
C14 C15 1.398(8) . ?
C14 H14 0.9500 . ?
C15 C16 1.392(7) . ?
C15 H15 0.9500 . ?
C16 H16 0.9500 . ?
C17 C18 1.387(6) . ?
C17 C22 1.399(6) . ?
C18 C19 1.387(6) . ?
C18 H18 0.9500 . ?
C19 C20 1.394(7) . ?
C19 H19 0.9500 . ?
C20 C21 1.367(7) . ?
C20 H20 0.9500 . ?
C21 C22 1.405(7) . ?
C21 H21 0.9500 . ?
C22 H22 0.9500 . ?

loop_
_geom_torsion_atom_site_label_1
_geom_torsion_atom_site_label_2
_geom_torsion_atom_site_label_3
_geom_torsion_atom_site_label_4
_geom_torsion
_geom_torsion_site_symmetry_1
_geom_torsion_site_symmetry_2
_geom_torsion_site_symmetry_3
_geom_torsion_site_symmetry_4
_geom_torsion_publ_flag
C1 O1 C2 C3 72.1(5) . . . . ?
C17 P1 C5 C10 -90.9(4) . . . . ?
C11 P1 C5 C10 19.9(4) . . . . ?
Au1 P1 C5 C10 145.2(3) . . . . ?
C17 P1 C5 C6 86.3(4) . . . . ?
C11 P1 C5 C6 -162.9(3) . . . . ?
Au1 P1 C5 C6 -37.6(4) . . . . ?
C10 C5 C6 C7 -0.1(7) . . . . ?
P1 C5 C6 C7 -177.3(3) . . . . ?
C5 C6 C7 C8 -0.4(7) . . . . ?
C6 C7 C8 C9 1.2(7) . . . . ?
C7 C8 C9 C10 -1.7(7) . . . . ?
C8 C9 C10 C5 1.2(7) . . . . ?
C6 C5 C10 C9 -0.3(7) . . . . ?
P1 C5 C10 C9 176.9(3) . . . . ?
C5 P1 C11 C16 -101.4(4) . . . . ?
C17 P1 C11 C16 9.8(4) . . . . ?
Au1 P1 C11 C16 133.3(3) . . . . ?
C5 P1 C11 C12 78.4(4) . . . . ?
C17 P1 C11 C12 -170.5(3) . . . . ?
Au1 P1 C11 C12 -47.0(4) . . . . ?
C16 C11 C12 C13 -1.7(7) . . . . ?
P1 C11 C12 C13 178.5(4) . . . . ?
C11 C12 C13 C14 0.3(8) . . . . ?
C12 C13 C14 C15 -0.1(8) . . . . ?
C13 C14 C15 C16 1.3(8) . . . . ?
C14 C15 C16 C11 -2.6(8) . . . . ?
C12 C11 C16 C15 2.8(7) . . . . ?
P1 C11 C16 C15 -177.4(4) . . . . ?
C5 P1 C17 C18 -164.1(4) . . . . ?
C11 P1 C17 C18 85.2(4) . . . . ?
Au1 P1 C17 C18 -39.3(4) . . . . ?
C5 P1 C17 C22 14.3(5) . . . . ?
C11 P1 C17 C22 -96.4(4) . . . . ?
Au1 P1 C17 C22 139.1(4) . . . . ?
C22 C17 C18 C19 0.6(8) . . . . ?
P1 C17 C18 C19 179.0(4) . . . . ?
C17 C18 C19 C20 -2.4(8) . . . . ?
C18 C19 C20 C21 3.0(9) . . . . ?
C19 C20 C21 C22 -1.8(9) . . . . ?
C18 C17 C22 C21 0.6(8) . . . . ?
P1 C17 C22 C21 -177.8(4) . . . . ?
C20 C21 C22 C17 0.0(9) . . . . ?
